data_1571701
loop_
_publ_author_name
'Zhou, Lei'
'Li, Kailei'
'Chang, Yuanyuan'
'Yao, Yuan'
'Peng, Yuqi'
'Li, Ming'
'He, Rongxing'

_publ_section_title
;
 High-efficiency color-tunable ultralong room-temperature phosphorescence
 from organic--inorganic metal halides via synergistic
 inter/intramolecular interactions
;
_journal_issue 26
_journal_name_full 'Chemical Science'
_journal_page_first 10046
_journal_page_last 10055
_journal_paper_doi 10.1039/D4SC01630K
_journal_volume 15
_journal_year 2024
_chemical_formula_moiety 'Br, C8 H10 N O'
_chemical_formula_sum 'C8 H10 Br N O'
_chemical_formula_weight 216.08
_chemical_name_common Abr
_chemical_name_systematic ABr
_space_group_crystal_system monoclinic
_space_group_IT_number 14
_space_group_name_Hall '-P 2ybc'
_space_group_name_H-M_alt 'P 1 21/c 1'
_atom_sites_solution_hydrogens geom
_atom_sites_solution_primary dual
_audit_creation_date 2023-02-28
_audit_creation_method
;
Olex2 1.5
(compiled 2022.04.07 svn.rca3783a0 for OlexSys, GUI svn.r6498)
;
_audit_update_record
;
2023-12-27 deposited with the CCDC.	2024-05-21 downloaded from the CCDC.
;
_cell_angle_alpha 90
_cell_angle_beta 102.4850(10)
_cell_angle_gamma 90
_cell_formula_units_Z 4
_cell_length_a 4.9287(2)
_cell_length_b 16.2486(6)
_cell_length_c 10.9152(4)
_cell_measurement_reflns_used 6664
_cell_measurement_temperature 198.00
_cell_measurement_theta_max 79.34
_cell_measurement_theta_min 4.96
_cell_volume 853.47(6)
_computing_cell_refinement 'SAINT V8.40B (Bruker, 2019)'
_computing_data_collection 'APEX4 V2022.10-1 (Bruker, 2022)'
_computing_data_reduction 'SAINT V8.40B (Bruker, 2019)'
_computing_molecular_graphics 'Olex2 1.5 (Dolomanov et al., 2009)'
_computing_publication_material 'Olex2 1.5 (Dolomanov et al., 2009)'
_computing_structure_refinement 'SHELXL 2019/3 (Sheldrick, 2015)'
_computing_structure_solution 'SHELXT 2018/2 (Sheldrick, 2018)'
_diffrn_ambient_temperature 198.00
_diffrn_detector CPAD
_diffrn_detector_area_resol_mean 7.41
_diffrn_detector_type 'Bruker PHOTON III'
_diffrn_measured_fraction_theta_full 0.997
_diffrn_measured_fraction_theta_max 0.947
_diffrn_measurement_device 'four-circle diffractometer'
_diffrn_measurement_device_type 'Bruker D8 VENTURE dual wavelength Mo/Cu'
_diffrn_measurement_method '\w and \f scans'
_diffrn_radiation_monochromator 'Helios Multi-layer Optic'
_diffrn_radiation_probe x-ray
_diffrn_radiation_type CuK\a
_diffrn_radiation_wavelength 1.54178
_diffrn_reflns_av_R_equivalents 0.0406
_diffrn_reflns_av_unetI/netI 0.0320
_diffrn_reflns_Laue_measured_fraction_full 0.997
_diffrn_reflns_Laue_measured_fraction_max 0.947
_diffrn_reflns_limit_h_max 6
_diffrn_reflns_limit_h_min -5
_diffrn_reflns_limit_k_max 20
_diffrn_reflns_limit_k_min -18
_diffrn_reflns_limit_l_max 11
_diffrn_reflns_limit_l_min -13
_diffrn_reflns_number 8238
_diffrn_reflns_point_group_measured_fraction_full 0.997
_diffrn_reflns_point_group_measured_fraction_max 0.947
_diffrn_reflns_theta_full 67.679
_diffrn_reflns_theta_max 79.722
_diffrn_reflns_theta_min 4.963
_diffrn_source 'microfocus sealed X-ray tube'
_diffrn_source_current 1.1
_diffrn_source_power 0.05500000000000001
_diffrn_source_type 'Incoatec I\ms DIAMOND'
_diffrn_source_voltage 50.0
_diffrn_standards_number 0
_exptl_absorpt_coefficient_mu 6.094
_exptl_absorpt_correction_T_max 0.7543
_exptl_absorpt_correction_T_min 0.4711
_exptl_absorpt_correction_type multi-scan
_exptl_absorpt_process_details
;
SADABS-2016/2 (Bruker,2016/2) was used for absorption correction.
wR2(int) was 0.1358 before and 0.0581 after correction.
The Ratio of minimum to maximum transmission is 0.6246.
The \l/2 correction factor is Not present.
;
_exptl_crystal_density_diffrn 1.682
_exptl_crystal_description block
_exptl_crystal_F_000 432
_exptl_crystal_size_max 0.13
_exptl_crystal_size_mid 0.12
_exptl_crystal_size_min 0.1
_refine_diff_density_max 0.447
_refine_diff_density_min -0.894
_refine_diff_density_rms 0.088
_refine_ls_extinction_method none
_refine_ls_goodness_of_fit_ref 1.083
_refine_ls_hydrogen_treatment constr
_refine_ls_matrix_type full
_refine_ls_number_parameters 102
_refine_ls_number_reflns 1763
_refine_ls_number_restraints 0
_refine_ls_restrained_S_all 1.083
_refine_ls_R_factor_all 0.0275
_refine_ls_R_factor_gt 0.0262
_refine_ls_shift/su_max 0.000
_refine_ls_shift/su_mean 0.000
_refine_ls_structure_factor_coef Fsqd
_refine_ls_weighting_details 'w=1/[\s^2^(Fo^2^)+(0.0419P)^2^+0.3791P] where P=(Fo^2^+2Fc^2^)/3'
_refine_ls_weighting_scheme calc
_refine_ls_wR_factor_gt 0.0713
_refine_ls_wR_factor_ref 0.0719
_reflns_Friedel_coverage 0.000
_reflns_number_gt 1689
_reflns_number_total 1763
_reflns_threshold_expression 'I > 2\s(I)'
_cod_data_source_file d4sc01630k2.cif
_cod_data_source_block cu_230226lu_lgpz229855_0m
_cod_depositor_comments
;
The following automatic conversions were performed:

data item '_diffrn_radiation_probe' value 'X-ray' was changed to
'x-ray' in accordance with the
/home/data/users/saulius/crontab/automatic-downloads/rss-feeds/RSC/lib/dictionaries/cif_core.dic
dictionary named 'cif_core.dic' version 2.4.2 last updated on
2011-04-26.

Automatic conversion script
Id: cif_fix_values 8170 2020-07-09 18:12:32Z antanas 

 Adding full bibliography for 1571699--1571704.cif.
;
_cod_database_code 1571701
_shelx_shelxl_version_number 2019/3
_shelx_space_group_comment
;
The symmetry employed for this shelxl refinement is uniquely defined
by the following loop, which should always be used as a source of
symmetry information in preference to the above space-group names.
They are only intended as comments.
;
_shelx_estimated_absorpt_t_max 0.581
_shelx_estimated_absorpt_t_min 0.505
_olex2_refinement_description
;
1. Fixed Uiso
 At 1.2 times of:
  All C(H) groups, All N(H,H,H) groups
 At 1.5 times of:
  All C(H,H,H) groups
2.a Aromatic/amide H refined with riding coordinates:
 C5(H5), C7(H7), C6(H6), C4(H4)
2.b Idealised Me refined as rotating group:
 N1(H1A,H1B,H1C), C1(H1D,H1E,H1F)
;
_olex2_submission_special_instructions 'No special instructions were received'
_site XU

loop_
_space_group_symop_operation_xyz
'x, y, z'
'-x, y+1/2, -z+1/2'
'-x, -y, -z'
'x, -y-1/2, z-1/2'

loop_
_atom_site_label
_atom_site_type_symbol
_atom_site_fract_x
_atom_site_fract_y
_atom_site_fract_z
_atom_site_U_iso_or_equiv
_atom_site_adp_type
_atom_site_occupancy
_atom_site_site_symmetry_order
_atom_site_calc_flag
_atom_site_refinement_flags_posn
_atom_site_refinement_flags_adp
_atom_site_refinement_flags_occupancy
_atom_site_disorder_assembly
_atom_site_disorder_group
Br1 Br 0.09830(4) 0.47303(2) 0.32165(2) 0.02505(11) Uani 1 1 d . . . . .
O1 O 0.1333(3) 0.76356(9) 0.58719(13) 0.0301(3) Uani 1 1 d . . . . .
N1 N 0.3423(3) 0.62298(10) 0.52128(14) 0.0224(3) Uani 1 1 d . . . . .
H1A H 0.234784 0.585009 0.471951 0.027 Uiso 1 1 calc R U . . .
H1B H 0.235161 0.653104 0.562870 0.027 Uiso 1 1 calc R U . . .
H1C H 0.477936 0.596897 0.577726 0.027 Uiso 1 1 calc R U . . .
C5 C 0.7269(4) 0.77266(13) 0.29164(18) 0.0263(4) Uani 1 1 d . . . . .
H5 H 0.815417 0.805369 0.239625 0.032 Uiso 1 1 calc R U . . .
C8 C 0.4699(3) 0.67779(11) 0.44263(16) 0.0196(3) Uani 1 1 d . . . . .
C3 C 0.4330(3) 0.76273(12) 0.44366(16) 0.0213(4) Uani 1 1 d . . . . .
C7 C 0.6299(4) 0.64017(12) 0.36921(17) 0.0229(4) Uani 1 1 d . . . . .
H7 H 0.650627 0.582029 0.370289 0.028 Uiso 1 1 calc R U . . .
C6 C 0.7602(4) 0.68848(12) 0.29366(17) 0.0248(4) Uani 1 1 d . . . . .
H6 H 0.872179 0.663364 0.243451 0.030 Uiso 1 1 calc R U . . .
C4 C 0.5648(4) 0.81000(12) 0.36507(18) 0.0249(4) Uani 1 1 d . . . . .
H4 H 0.542417 0.868091 0.362370 0.030 Uiso 1 1 calc R U . . .
C2 C 0.2628(4) 0.80422(12) 0.52428(17) 0.0248(4) Uani 1 1 d . . . . .
C1 C 0.2533(5) 0.89642(14) 0.5272(2) 0.0394(5) Uani 1 1 d . . . . .
H1D H 0.167231 0.917160 0.443469 0.059 Uiso 1 1 calc R U . . .
H1E H 0.442677 0.918115 0.552501 0.059 Uiso 1 1 calc R U . . .
H1F H 0.143807 0.914234 0.587369 0.059 Uiso 1 1 calc R U . . .

loop_
_atom_site_aniso_label
_atom_site_aniso_U_11
_atom_site_aniso_U_22
_atom_site_aniso_U_33
_atom_site_aniso_U_23
_atom_site_aniso_U_13
_atom_site_aniso_U_12
Br1 0.02830(15) 0.02005(16) 0.02838(15) -0.00117(6) 0.00960(10) 0.00093(6)
O1 0.0307(7) 0.0322(8) 0.0309(7) -0.0013(6) 0.0142(6) 0.0051(6)
N1 0.0236(7) 0.0198(7) 0.0264(7) 0.0017(6) 0.0112(6) -0.0013(6)
C5 0.0231(8) 0.0305(10) 0.0265(9) 0.0074(7) 0.0082(7) -0.0029(7)
C8 0.0179(7) 0.0197(9) 0.0217(8) 0.0022(7) 0.0055(6) -0.0023(6)
C3 0.0205(8) 0.0211(9) 0.0221(8) 0.0003(7) 0.0041(6) 0.0003(6)
C7 0.0215(8) 0.0205(9) 0.0281(9) 0.0000(7) 0.0081(7) 0.0008(7)
C6 0.0223(8) 0.0289(10) 0.0251(8) 0.0010(7) 0.0097(7) 0.0016(7)
C4 0.0267(8) 0.0199(9) 0.0282(9) 0.0040(7) 0.0064(7) -0.0010(7)
C2 0.0254(8) 0.0249(10) 0.0232(8) -0.0013(7) 0.0034(7) 0.0047(7)
C1 0.0565(14) 0.0267(11) 0.0380(11) -0.0028(9) 0.0167(10) 0.0101(10)

loop_
_atom_type_symbol
_atom_type_description
_atom_type_scat_dispersion_real
_atom_type_scat_dispersion_imag
_atom_type_scat_source
C C 0.0181 0.0091 'International Tables Vol C Tables 4.2.6.8 and 6.1.1.4'
H H 0.0000 0.0000 'International Tables Vol C Tables 4.2.6.8 and 6.1.1.4'
Br Br -0.6763 1.2805 'International Tables Vol C Tables 4.2.6.8 and 6.1.1.4'
N N 0.0311 0.0180 'International Tables Vol C Tables 4.2.6.8 and 6.1.1.4'
O O 0.0492 0.0322 'International Tables Vol C Tables 4.2.6.8 and 6.1.1.4'

loop_
_geom_angle_atom_site_label_1
_geom_angle_atom_site_label_2
_geom_angle_atom_site_label_3
_geom_angle
_geom_angle_site_symmetry_1
_geom_angle_site_symmetry_3
_geom_angle_publ_flag
H1A N1 H1B 109.5 . . ?
H1A N1 H1C 109.5 . . ?
H1B N1 H1C 109.5 . . ?
C8 N1 H1A 109.5 . . ?
C8 N1 H1B 109.5 . . ?
C8 N1 H1C 109.5 . . ?
C6 C5 H5 119.8 . . ?
C6 C5 C4 120.44(17) . . ?
C4 C5 H5 119.8 . . ?
C3 C8 N1 121.52(16) . . ?
C7 C8 N1 116.14(16) . . ?
C7 C8 C3 122.34(16) . . ?
C8 C3 C4 117.18(17) . . ?
C8 C3 C2 122.72(16) . . ?
C4 C3 C2 120.10(17) . . ?
C8 C7 H7 120.4 . . ?
C8 C7 C6 119.21(17) . . ?
C6 C7 H7 120.4 . . ?
C5 C6 C7 120.06(17) . . ?
C5 C6 H6 120.0 . . ?
C7 C6 H6 120.0 . . ?
C5 C4 C3 120.77(18) . . ?
C5 C4 H4 119.6 . . ?
C3 C4 H4 119.6 . . ?
O1 C2 C3 120.70(17) . . ?
O1 C2 C1 120.28(18) . . ?
C1 C2 C3 119.01(18) . . ?
C2 C1 H1D 109.5 . . ?
C2 C1 H1E 109.5 . . ?
C2 C1 H1F 109.5 . . ?
H1D C1 H1E 109.5 . . ?
H1D C1 H1F 109.5 . . ?
H1E C1 H1F 109.5 . . ?

loop_
_geom_bond_atom_site_label_1
_geom_bond_atom_site_label_2
_geom_bond_distance
_geom_bond_site_symmetry_2
_geom_bond_publ_flag
O1 C2 1.227(2) . ?
N1 H1A 0.9100 . ?
N1 H1B 0.9100 . ?
N1 H1C 0.9100 . ?
N1 C8 1.469(2) . ?
C5 H5 0.9500 . ?
C5 C6 1.377(3) . ?
C5 C4 1.388(3) . ?
C8 C3 1.392(3) . ?
C8 C7 1.382(2) . ?
C3 C4 1.410(3) . ?
C3 C2 1.501(2) . ?
C7 H7 0.9500 . ?
C7 C6 1.392(3) . ?
C6 H6 0.9500 . ?
C4 H4 0.9500 . ?
C2 C1 1.499(3) . ?
C1 H1D 0.9800 . ?
C1 H1E 0.9800 . ?
C1 H1F 0.9800 . ?

loop_
_geom_torsion_atom_site_label_1
_geom_torsion_atom_site_label_2
_geom_torsion_atom_site_label_3
_geom_torsion_atom_site_label_4
_geom_torsion
_geom_torsion_site_symmetry_1
_geom_torsion_site_symmetry_2
_geom_torsion_site_symmetry_3
_geom_torsion_site_symmetry_4
_geom_torsion_publ_flag
N1 C8 C3 C4 179.81(15) . . . . ?
N1 C8 C3 C2 0.1(3) . . . . ?
N1 C8 C7 C6 -179.11(15) . . . . ?
C8 C3 C4 C5 -0.8(3) . . . . ?
C8 C3 C2 O1 -4.8(3) . . . . ?
C8 C3 C2 C1 175.10(18) . . . . ?
C8 C7 C6 C5 -0.6(3) . . . . ?
C3 C8 C7 C6 0.2(3) . . . . ?
C7 C8 C3 C4 0.5(3) . . . . ?
C7 C8 C3 C2 -179.19(16) . . . . ?
C6 C5 C4 C3 0.4(3) . . . . ?
C4 C5 C6 C7 0.3(3) . . . . ?
C4 C3 C2 O1 175.52(17) . . . . ?
C4 C3 C2 C1 -4.6(3) . . . . ?
C2 C3 C4 C5 178.86(16) . . . . ?
